data_7153319
loop_
_publ_author_name
'Fuentes de Arriba, Angel L.'
'Sim\'on, Luis'
'Raposo, C\'esar'
'Alc\'azar, Victoria'
'Sanz, Francisca'
'Mu\~niz, Francisco M'
'Mor\'an, Joaqu\'in R'

_publ_section_title
;
 Imidazolidinone intermediates in prolinamide-catalyzed aldol reactions.
;
_journal_issue 13
_journal_name_full 'Organic &amp; biomolecular chemistry'
_journal_page_first 2979
_journal_page_last 2985
_journal_paper_doi 10.1039/b926284a
_journal_volume 8
_journal_year 2010
_chemical_absolute_configuration rm
_chemical_formula_moiety 'C14 H18 N2 O'
_chemical_formula_sum 'C14 H18 N2 O'
_chemical_formula_weight 230.30
_chemical_name_systematic
;
?
;
_space_group_IT_number 19
_symmetry_cell_setting orthorhombic
_symmetry_space_group_name_Hall 'P 2ac 2ab'
_symmetry_space_group_name_H-M 'P 21 21 21'
_atom_sites_solution_hydrogens geom
_atom_sites_solution_primary direct
_atom_sites_solution_secondary difmap
_audit_creation_method SHELXL-97
_cell_angle_alpha 90.00
_cell_angle_beta 90.00
_cell_angle_gamma 90.00
_cell_formula_units_Z 4
_cell_length_a 8.7304(3)
_cell_length_b 8.9046(2)
_cell_length_c 16.6172(5)
_cell_measurement_reflns_used 6372
_cell_measurement_temperature 273(2)
_cell_measurement_theta_max 65.58
_cell_measurement_theta_min 2.66
_cell_volume 1291.83(7)
_computing_cell_refinement 'Bruker SMART'
_computing_data_collection 'Bruker SMART'
_computing_data_reduction 'Bruker SAINT'
_computing_molecular_graphics 'Bruker SHELXTL'
_computing_publication_material 'Bruker SHELXTL'
_computing_structure_refinement 'SHELXL-97 (Sheldrick, 1997)'
_computing_structure_solution 'SHELXS-97 (Sheldrick, 1990)'
_diffrn_ambient_temperature 273(2)
_diffrn_measured_fraction_theta_full 0.957
_diffrn_measured_fraction_theta_max 0.958
_diffrn_measurement_device_type 'CCD area detector'
_diffrn_measurement_method 'phi and omega scans'
_diffrn_radiation_monochromator graphite
_diffrn_radiation_source 'fine-focus sealed tube'
_diffrn_radiation_type CuK\a
_diffrn_radiation_wavelength 1.54178
_diffrn_reflns_av_R_equivalents 0.0258
_diffrn_reflns_av_sigmaI/netI 0.0235
_diffrn_reflns_limit_h_max 10
_diffrn_reflns_limit_h_min -10
_diffrn_reflns_limit_k_max 10
_diffrn_reflns_limit_k_min -8
_diffrn_reflns_limit_l_max 18
_diffrn_reflns_limit_l_min -18
_diffrn_reflns_number 7935
_diffrn_reflns_theta_full 65.57
_diffrn_reflns_theta_max 65.57
_diffrn_reflns_theta_min 5.32
_exptl_absorpt_coefficient_mu 0.595
_exptl_absorpt_correction_type none
_exptl_crystal_colour colorless
_exptl_crystal_density_diffrn 1.184
_exptl_crystal_density_meas 0
_exptl_crystal_density_method 'not measured'
_exptl_crystal_description prismatic
_exptl_crystal_F_000 496
_exptl_crystal_size_max 0.10
_exptl_crystal_size_mid 0.08
_exptl_crystal_size_min 0.06
_refine_diff_density_max 0.099
_refine_diff_density_min -0.089
_refine_diff_density_rms 0.022
_refine_ls_abs_structure_details 'Flack H D (1983), Acta Cryst. A39, 876-881'
_refine_ls_abs_structure_Flack 0.1(2)
_refine_ls_extinction_coef 0.0210(11)
_refine_ls_extinction_expression Fc^*^=kFc[1+0.001xFc^2^\l^3^/sin(2\q)]^-1/4^
_refine_ls_extinction_method SHELXL
_refine_ls_goodness_of_fit_ref 1.053
_refine_ls_hydrogen_treatment mixed
_refine_ls_matrix_type full
_refine_ls_number_parameters 161
_refine_ls_number_reflns 2084
_refine_ls_number_restraints 0
_refine_ls_restrained_S_all 1.053
_refine_ls_R_factor_all 0.0263
_refine_ls_R_factor_gt 0.0259
_refine_ls_shift/su_max 0.001
_refine_ls_shift/su_mean 0.000
_refine_ls_structure_factor_coef Fsqd
_refine_ls_weighting_details 'calc w=1/[\s^2^(Fo^2^)+(0.0372P)^2^+0.1046P] where P=(Fo^2^+2Fc^2^)/3'
_refine_ls_weighting_scheme calc
_refine_ls_wR_factor_gt 0.0687
_refine_ls_wR_factor_ref 0.0692
_reflns_number_gt 2049
_reflns_number_total 2084
_reflns_threshold_expression >2sigma(I)
_cod_data_source_file b926284a.txt
_cod_data_source_block 19fin
_cod_depositor_comments
;
The following automatic conversions were performed:

'_symmetry_cell_setting' value 'Orthorhombic' changed to
'orthorhombic' according to
/home/saulius/struct/CIF-dictionaries/cif_core.dic dictionary named
'cif_core.dic' version 2.4.2 from 2011-04-26.

Automatic conversion script
Id: cif_fix_values 1891 2012-01-12 08:04:46Z andrius 
;
_cod_original_sg_symbol_Hall P2ac2ab
_cod_original_sg_symbol_H-M P2(1)2(1)2(1)
_cod_database_code 7153319

loop_
_symmetry_equiv_pos_as_xyz
'x, y, z'
'-x+1/2, -y, z+1/2'
'-x, y+1/2, -z+1/2'
'x+1/2, -y+1/2, -z'

loop_
_atom_site_label
_atom_site_type_symbol
_atom_site_fract_x
_atom_site_fract_y
_atom_site_fract_z
_atom_site_U_iso_or_equiv
_atom_site_adp_type
_atom_site_occupancy
_atom_site_symmetry_multiplicity
_atom_site_calc_flag
_atom_site_refinement_flags
O1 O -0.00348(10) 0.38301(10) 0.93222(6) 0.0551(3) Uani 1 1 d .
N1 N -0.25420(11) 0.34637(10) 0.89397(6) 0.0409(2) Uani 1 1 d .
N2 N -0.36668(12) 0.56363(11) 0.94210(6) 0.0481(3) Uani 1 1 d .
C1 C -0.13622(14) 0.42467(13) 0.92560(7) 0.0417(3) Uani 1 1 d .
C2 C -0.19871(14) 0.57641(14) 0.95160(8) 0.0483(3) Uani 1 1 d .
C3 C -0.16883(19) 0.61526(19) 1.04004(10) 0.0703(4) Uani 1 1 d .
H3A H -0.1162 0.5338 1.0672 0.084 Uiso 1 1 calc R
H3B H -0.1080 0.7060 1.0447 0.084 Uiso 1 1 calc R
C4 C -0.3273(2) 0.6382(2) 1.07444(11) 0.0878(6) Uani 1 1 d .
H4A H -0.3311 0.6104 1.1308 0.105 Uiso 1 1 calc R
H4B H -0.3602 0.7417 1.0687 0.105 Uiso 1 1 calc R
C5 C -0.4238(2) 0.5345(2) 1.02403(9) 0.0715(4) Uani 1 1 d .
H5A H -0.4083 0.4305 1.0393 0.086 Uiso 1 1 calc R
H5B H -0.5318 0.5589 1.0286 0.086 Uiso 1 1 calc R
C6 C -0.39256(14) 0.44418(13) 0.88267(7) 0.0455(3) Uani 1 1 d .
C7 C -0.38895(19) 0.51208(17) 0.79833(8) 0.0625(4) Uani 1 1 d .
H7A H -0.4727 0.5810 0.7923 0.094 Uiso 1 1 calc R
H7B H -0.3978 0.4335 0.7591 0.094 Uiso 1 1 calc R
H7C H -0.2940 0.5645 0.7906 0.094 Uiso 1 1 calc R
C8 C -0.54093(16) 0.35893(16) 0.89587(10) 0.0602(4) Uani 1 1 d .
H8A H -0.5388 0.3114 0.9477 0.090 Uiso 1 1 calc R
H8B H -0.5523 0.2839 0.8548 0.090 Uiso 1 1 calc R
H8C H -0.6256 0.4275 0.8934 0.090 Uiso 1 1 calc R
C9 C -0.23480(14) 0.20326(13) 0.85570(7) 0.0414(3) Uani 1 1 d .
C10 C -0.15205(17) 0.19243(15) 0.78511(8) 0.0548(3) Uani 1 1 d .
H10 H -0.1071 0.2774 0.7627 0.066 Uiso 1 1 calc R
C11 C -0.13637(18) 0.05383(18) 0.74780(9) 0.0645(4) Uani 1 1 d .
H11 H -0.0807 0.0461 0.7003 0.077 Uiso 1 1 calc R
C12 C -0.20246(17) -0.07166(16) 0.78062(9) 0.0594(4) Uani 1 1 d .
H12 H -0.1924 -0.1641 0.7552 0.071 Uiso 1 1 calc R
C13 C -0.28359(16) -0.06051(14) 0.85125(9) 0.0542(3) Uani 1 1 d .
H13 H -0.3280 -0.1459 0.8735 0.065 Uiso 1 1 calc R
C14 C -0.29978(14) 0.07638(13) 0.88954(8) 0.0462(3) Uani 1 1 d .
H14 H -0.3539 0.0831 0.9376 0.055 Uiso 1 1 calc R
H2 H -0.1561(18) 0.6510(17) 0.9152(9) 0.058(4) Uiso 1 1 d .

loop_
_atom_site_aniso_label
_atom_site_aniso_U_11
_atom_site_aniso_U_22
_atom_site_aniso_U_33
_atom_site_aniso_U_23
_atom_site_aniso_U_13
_atom_site_aniso_U_12
O1 0.0421(5) 0.0599(6) 0.0632(6) -0.0025(4) -0.0052(4) 0.0041(4)
N1 0.0398(5) 0.0367(5) 0.0463(5) 0.0000(4) -0.0017(4) 0.0012(4)
N2 0.0468(6) 0.0426(5) 0.0549(6) -0.0032(5) -0.0004(5) 0.0038(5)
C1 0.0432(6) 0.0419(6) 0.0399(5) 0.0063(5) 0.0001(5) -0.0016(5)
C2 0.0474(7) 0.0412(6) 0.0562(7) 0.0006(6) -0.0024(6) -0.0025(5)
C3 0.0710(10) 0.0687(9) 0.0711(9) -0.0234(7) -0.0126(8) 0.0052(8)
C4 0.0893(12) 0.1047(13) 0.0694(9) -0.0309(10) 0.0033(10) 0.0087(11)
C5 0.0657(9) 0.0848(11) 0.0640(8) -0.0115(8) 0.0152(7) -0.0010(8)
C6 0.0435(6) 0.0404(6) 0.0525(7) 0.0027(5) -0.0046(5) 0.0047(5)
C7 0.0733(10) 0.0593(8) 0.0549(8) 0.0075(6) -0.0129(7) 0.0046(8)
C8 0.0429(7) 0.0544(8) 0.0832(10) -0.0008(8) -0.0058(7) 0.0010(6)
C9 0.0418(6) 0.0389(6) 0.0436(6) -0.0002(5) -0.0027(5) 0.0026(5)
C10 0.0598(8) 0.0524(7) 0.0520(7) 0.0029(6) 0.0113(6) -0.0016(6)
C11 0.0694(9) 0.0683(9) 0.0558(7) -0.0113(7) 0.0120(7) 0.0113(8)
C12 0.0570(8) 0.0482(7) 0.0731(9) -0.0137(7) -0.0084(7) 0.0097(7)
C13 0.0505(7) 0.0410(6) 0.0710(8) 0.0031(6) -0.0033(7) 0.0019(6)
C14 0.0455(6) 0.0431(6) 0.0500(6) 0.0055(5) 0.0014(5) 0.0009(5)

loop_
_atom_type_symbol
_atom_type_description
_atom_type_scat_dispersion_real
_atom_type_scat_dispersion_imag
_atom_type_scat_source
C C 0.0181 0.0091 'International Tables Vol C Tables 4.2.6.8 and 6.1.1.4'
H H 0.0000 0.0000 'International Tables Vol C Tables 4.2.6.8 and 6.1.1.4'
N N 0.0311 0.0180 'International Tables Vol C Tables 4.2.6.8 and 6.1.1.4'
O O 0.0492 0.0322 'International Tables Vol C Tables 4.2.6.8 and 6.1.1.4'

loop_
_geom_angle_atom_site_label_1
_geom_angle_atom_site_label_2
_geom_angle_atom_site_label_3
_geom_angle
C1 N1 C9 122.77(10)
C1 N1 C6 111.28(9)
C9 N1 C6 123.72(9)
C6 N2 C5 116.22(11)
C6 N2 C2 106.26(10)
C5 N2 C2 104.51(11)
O1 C1 N1 127.00(11)
O1 C1 C2 125.79(11)
N1 C1 C2 107.21(10)
N2 C2 C1 104.90(10)
N2 C2 C3 106.77(11)
C1 C2 C3 114.35(11)
N2 C2 H2 111.4(9)
C1 C2 H2 107.1(9)
C3 C2 H2 112.2(9)
C4 C3 C2 103.73(12)
C4 C3 H3A 111.0
C2 C3 H3A 111.0
C4 C3 H3B 111.0
C2 C3 H3B 111.0
H3A C3 H3B 109.0
C5 C4 C3 102.66(13)
C5 C4 H4A 111.2
C3 C4 H4A 111.2
C5 C4 H4B 111.2
C3 C4 H4B 111.2
H4A C4 H4B 109.1
N2 C5 C4 102.52(13)
N2 C5 H5A 111.3
C4 C5 H5A 111.3
N2 C5 H5B 111.3
C4 C5 H5B 111.3
H5A C5 H5B 109.2
N2 C6 N1 102.26(9)
N2 C6 C8 113.35(11)
N1 C6 C8 112.25(10)
N2 C6 C7 109.10(11)
N1 C6 C7 109.15(11)
C8 C6 C7 110.39(12)
C6 C7 H7A 109.5
C6 C7 H7B 109.5
H7A C7 H7B 109.5
C6 C7 H7C 109.5
H7A C7 H7C 109.5
H7B C7 H7C 109.5
C6 C8 H8A 109.5
C6 C8 H8B 109.5
H8A C8 H8B 109.5
C6 C8 H8C 109.5
H8A C8 H8C 109.5
H8B C8 H8C 109.5
C10 C9 C14 120.17(11)
C10 C9 N1 120.03(11)
C14 C9 N1 119.80(10)
C9 C10 C11 119.55(13)
C9 C10 H10 120.2
C11 C10 H10 120.2
C12 C11 C10 120.37(12)
C12 C11 H11 119.8
C10 C11 H11 119.8
C11 C12 C13 119.86(12)
C11 C12 H12 120.1
C13 C12 H12 120.1
C12 C13 C14 120.63(13)
C12 C13 H13 119.7
C14 C13 H13 119.7
C13 C14 C9 119.41(12)
C13 C14 H14 120.3
C9 C14 H14 120.3

loop_
_geom_bond_atom_site_label_1
_geom_bond_atom_site_label_2
_geom_bond_distance
O1 C1 1.2218(14)
N1 C1 1.3503(15)
N1 C9 1.4342(15)
N1 C6 1.5010(15)
N2 C6 1.4689(16)
N2 C5 1.4730(19)
N2 C2 1.4793(16)
C1 C2 1.5198(17)
C2 C3 1.532(2)
C2 H2 0.972(16)
C3 C4 1.511(3)
C3 H3A 0.9700
C3 H3B 0.9700
C4 C5 1.505(3)
C4 H4A 0.9700
C4 H4B 0.9700
C5 H5A 0.9700
C5 H5B 0.9700
C6 C8 1.5173(18)
C6 C7 1.5267(18)
C7 H7A 0.9600
C7 H7B 0.9600
C7 H7C 0.9600
C8 H8A 0.9600
C8 H8B 0.9600
C8 H8C 0.9600
C9 C10 1.3811(18)
C9 C14 1.3836(17)
C10 C11 1.388(2)
C10 H10 0.9300
C11 C12 1.371(2)
C11 H11 0.9300
C12 C13 1.374(2)
C12 H12 0.9300
C13 C14 1.3823(18)
C13 H13 0.9300
C14 H14 0.9300
